data_1542606
loop_
_publ_author_name
'Jardim, Guilherme A. M.'
'da Silva J\'unior, Eufr\^anio N.'
'Bower, John F.'

_publ_section_title
;
 Overcoming naphthoquinone deactivation: rhodium-catalyzed C-5 selective
 C--H iodination as a gateway to functionalized derivatives
;
_journal_issue 6
_journal_name_full 'Chem. Sci.'
_journal_page_first 3780
_journal_paper_doi 10.1039/C6SC00302H
_journal_volume 7
_journal_year 2016
_chemical_formula_moiety 'C24 H38 Cl4 Rh2'
_chemical_formula_sum 'C24 H38 Cl4 Rh2'
_chemical_formula_weight 674.16
_chemical_name_systematic
;
 ?
;
_space_group_crystal_system triclinic
_space_group_IT_number 2
_space_group_name_Hall '-P 1'
_space_group_name_H-M_alt 'P -1'
_symmetry_space_group_name_Hall '-P 1'
_symmetry_space_group_name_H-M 'P -1'
_atom_sites_solution_hydrogens geom
_atom_sites_solution_primary iterative
_audit_creation_date 2015-06-16
_audit_creation_method
;
Olex2 1.2
(compiled 2015.01.26 svn.r3150 for OlexSys, GUI svn.r4998)
;
_audit_update_record
;
2015-12-10 deposited with the CCDC.
2016-02-19 downloaded from the CCDC.
;
_cell_angle_alpha 102.3346(11)
_cell_angle_beta 106.6075(11)
_cell_angle_gamma 94.5603(11)
_cell_formula_units_Z 1
_cell_length_a 8.2993(2)
_cell_length_b 8.9088(2)
_cell_length_c 9.3961(2)
_cell_measurement_reflns_used 8108
_cell_measurement_temperature 100(2)
_cell_measurement_theta_max 27.94
_cell_measurement_theta_min 2.33
_cell_volume 643.00(3)
_computing_cell_refinement 'SAINT v8.34A (Bruker, 2013)'
_computing_data_reduction 'SAINT v8.34A (Bruker, 2013)'
_computing_molecular_graphics 'Olex2 (Dolomanov et al., 2009)'
_computing_publication_material 'Olex2 (Dolomanov et al., 2009)'
_computing_structure_refinement 'ShelXL (Sheldrick, 2008)'
_computing_structure_solution
;
Superflip (Palatinus & Chapuis, 2007;Palatinus & van der Lee, 2008;
Palatinus et al., 2012)
;
_diffrn_ambient_temperature 100(2)
_diffrn_detector 'Bruker area detector'
_diffrn_detector_type 'CCD area detector'
_diffrn_measured_fraction_theta_full 1.000
_diffrn_measured_fraction_theta_max 0.996
_diffrn_measurement_device 'Bruker Apex II kappa CCD area detector'
_diffrn_measurement_device_type 'Bruker Apex II kappa CCD area detector'
_diffrn_measurement_method '\f and \w scans'
_diffrn_radiation_monochromator graphite
_diffrn_radiation_type MoK\a
_diffrn_radiation_wavelength 0.71073
_diffrn_reflns_av_R_equivalents 0.0206
_diffrn_reflns_av_unetI/netI 0.0184
_diffrn_reflns_Laue_measured_fraction_full 1.000
_diffrn_reflns_Laue_measured_fraction_max 0.996
_diffrn_reflns_limit_h_max 10
_diffrn_reflns_limit_h_min -10
_diffrn_reflns_limit_k_max 11
_diffrn_reflns_limit_k_min -11
_diffrn_reflns_limit_l_max 12
_diffrn_reflns_limit_l_min -12
_diffrn_reflns_number 11847
_diffrn_reflns_point_group_measured_fraction_full 1.000
_diffrn_reflns_point_group_measured_fraction_max 0.996
_diffrn_reflns_theta_full 26.000
_diffrn_reflns_theta_max 27.962
_diffrn_reflns_theta_min 2.334
_diffrn_source 'fine-focus sealed tube'
_diffrn_standards_number 0
_exptl_absorpt_coefficient_mu 1.709
_exptl_absorpt_correction_T_max 0.7456
_exptl_absorpt_correction_T_min 0.6434
_exptl_absorpt_correction_type multi-scan
_exptl_absorpt_process_details
;
SADABS-2014/4 (Bruker,2014/4) was used for absorption correction.
wR2(int) was 0.0457 before and 0.0312 after correction.
The Ratio of minimum to maximum transmission is 0.8629.
The \l/2 correction factor is 0.00150.
;
_exptl_crystal_colour red
_exptl_crystal_colour_primary red
_exptl_crystal_density_diffrn 1.741
_exptl_crystal_description block
_exptl_crystal_F_000 340
_exptl_crystal_size_max 0.29
_exptl_crystal_size_mid 0.19
_exptl_crystal_size_min 0.13
_refine_diff_density_max 0.444
_refine_diff_density_min -0.479
_refine_diff_density_rms 0.069
_refine_ls_extinction_method none
_refine_ls_goodness_of_fit_ref 1.054
_refine_ls_hydrogen_treatment constr
_refine_ls_matrix_type full
_refine_ls_number_parameters 142
_refine_ls_number_reflns 3074
_refine_ls_number_restraints 0
_refine_ls_restrained_S_all 1.054
_refine_ls_R_factor_all 0.0176
_refine_ls_R_factor_gt 0.0163
_refine_ls_shift/su_max 0.000
_refine_ls_shift/su_mean 0.000
_refine_ls_structure_factor_coef Fsqd
_refine_ls_weighting_details 'w=1/[\s^2^(Fo^2^)+(0.0184P)^2^+0.3804P] where P=(Fo^2^+2Fc^2^)/3'
_refine_ls_weighting_scheme calc
_refine_ls_wR_factor_gt 0.0388
_refine_ls_wR_factor_ref 0.0393
_reflns_Friedel_coverage 0.000
_reflns_number_gt 2936
_reflns_number_total 3074
_reflns_threshold_expression 'I > 2\s(I)'
_cod_data_source_file c6sc00302h2.cif
_cod_data_source_block testt1
_cod_depositor_comments 'Adding full bibliography for 1542604--1542615.cif.'
_cod_database_code 1542606
_shelxl_version_number 2013-4
_shelx_space_group_comment
;
The symmetry employed for this shelxl refinement is uniquely defined
by the following loop, which should always be used as a source of
symmetry information in preference to the above space-group names.
They are only intended as comments.
;
_olex2_refinement_description
;
1. Fixed Uiso
 At 1.2 times of:
  All C(H) groups
 At 1.5 times of:
  All C(H,H,H) groups
2.a Ternary CH refined with riding coordinates:
 C6(H6)
2.b Idealised Me refined as rotating group:
 C7(H7A,H7B,H7C), C8(H8A,H8B,H8C), C9(H9A,H9B,H9C), C10(H10A,H10B,H10C),
 C11(H11A,H11B,H11C), C12(H12A,H12B,H12C)
;
_olex2_submission_special_instructions 'No special instructions were received'

loop_
_space_group_symop_operation_xyz
'x, y, z'
'-x, -y, -z'

loop_
_atom_site_label
_atom_site_type_symbol
_atom_site_fract_x
_atom_site_fract_y
_atom_site_fract_z
_atom_site_U_iso_or_equiv
_atom_site_adp_type
_atom_site_occupancy
_atom_site_site_symmetry_order
_atom_site_calc_flag
_atom_site_refinement_flags_posn
Rh1 Rh 0.19866(2) 0.09135(2) 0.15304(2) 0.00807(4) Uani 1 1 d .
Cl1 Cl -0.10228(4) 0.02433(4) 0.12529(4) 0.01153(8) Uani 1 1 d .
Cl2 Cl 0.25194(5) -0.15513(4) 0.20593(5) 0.01411(8) Uani 1 1 d .
C1 C 0.31593(19) 0.25500(18) 0.36648(18) 0.0107(3) Uani 1 1 d .
C2 C 0.2029(2) 0.32971(18) 0.26361(18) 0.0113(3) Uani 1 1 d .
C3 C 0.25709(19) 0.32298(18) 0.13168(18) 0.0109(3) Uani 1 1 d .
C4 C 0.40801(19) 0.24777(18) 0.15222(18) 0.0107(3) Uani 1 1 d .
C5 C 0.44640(19) 0.21054(18) 0.29785(18) 0.0111(3) Uani 1 1 d .
C6 C 0.3189(2) 0.24181(19) 0.52456(18) 0.0136(3) Uani 1 1 d .
H6 H 0.4082 0.1762 0.5573 0.016 Uiso 1 1 calc R
C7 C 0.3785(3) 0.4018(2) 0.6360(2) 0.0286(4) Uani 1 1 d .
H7A H 0.4849 0.4481 0.6266 0.043 Uiso 1 1 calc GR
H7B H 0.3974 0.3914 0.7411 0.043 Uiso 1 1 calc GR
H7C H 0.2915 0.4687 0.6120 0.043 Uiso 1 1 calc GR
C8 C 0.1540(2) 0.1616(2) 0.5329(2) 0.0213(4) Uani 1 1 d .
H8A H 0.0653 0.2277 0.5127 0.032 Uiso 1 1 calc GR
H8B H 0.1721 0.1438 0.6353 0.032 Uiso 1 1 calc GR
H8C H 0.1185 0.0619 0.4561 0.032 Uiso 1 1 calc GR
C9 C 0.0550(2) 0.4070(2) 0.2859(2) 0.0169(3) Uani 1 1 d .
H9A H -0.0401 0.3769 0.1903 0.025 Uiso 1 1 calc GR
H9B H 0.0882 0.5201 0.3144 0.025 Uiso 1 1 calc GR
H9C H 0.0204 0.3748 0.3674 0.025 Uiso 1 1 calc GR
C10 C 0.1785(2) 0.3894(2) -0.0001(2) 0.0151(3) Uani 1 1 d .
H10A H 0.2222 0.3489 -0.0849 0.023 Uiso 1 1 calc GR
H10B H 0.2070 0.5029 0.0315 0.023 Uiso 1 1 calc GR
H10C H 0.0548 0.3600 -0.0335 0.023 Uiso 1 1 calc GR
C11 C 0.5083(2) 0.22369(19) 0.0427(2) 0.0146(3) Uani 1 1 d .
H11A H 0.5833 0.1467 0.0659 0.022 Uiso 1 1 calc GR
H11B H 0.5770 0.3223 0.0524 0.022 Uiso 1 1 calc GR
H11C H 0.4307 0.1863 -0.0622 0.022 Uiso 1 1 calc GR
C12 C 0.5980(2) 0.1405(2) 0.3671(2) 0.0157(3) Uani 1 1 d .
H12A H 0.5722 0.0824 0.4375 0.024 Uiso 1 1 calc GR
H12B H 0.6944 0.2232 0.4236 0.024 Uiso 1 1 calc GR
H12C H 0.6270 0.0700 0.2858 0.024 Uiso 1 1 calc GR

loop_
_atom_site_aniso_label
_atom_site_aniso_U_11
_atom_site_aniso_U_22
_atom_site_aniso_U_33
_atom_site_aniso_U_23
_atom_site_aniso_U_13
_atom_site_aniso_U_12
Rh1 0.00770(6) 0.00832(6) 0.00774(6) 0.00144(4) 0.00217(4) 0.00086(4)
Cl1 0.00905(16) 0.01539(18) 0.00923(17) 0.00085(14) 0.00340(13) 0.00036(13)
Cl2 0.01505(18) 0.01094(18) 0.01558(19) 0.00424(14) 0.00279(15) 0.00241(14)
C1 0.0107(7) 0.0095(7) 0.0099(7) 0.0005(6) 0.0023(6) -0.0010(5)
C2 0.0121(7) 0.0084(7) 0.0123(7) 0.0006(6) 0.0039(6) 0.0006(6)
C3 0.0110(7) 0.0080(7) 0.0125(7) 0.0015(6) 0.0033(6) -0.0009(5)
C4 0.0100(7) 0.0090(7) 0.0119(7) 0.0015(6) 0.0031(6) -0.0013(5)
C5 0.0102(7) 0.0094(7) 0.0117(7) 0.0015(6) 0.0017(6) -0.0010(6)
C6 0.0154(7) 0.0143(8) 0.0099(7) 0.0029(6) 0.0030(6) -0.0006(6)
C7 0.0467(12) 0.0209(10) 0.0130(9) -0.0026(7) 0.0107(9) -0.0116(9)
C8 0.0192(8) 0.0273(10) 0.0169(9) 0.0086(7) 0.0049(7) -0.0049(7)
C9 0.0185(8) 0.0159(8) 0.0201(9) 0.0052(7) 0.0098(7) 0.0079(6)
C10 0.0161(8) 0.0157(8) 0.0158(8) 0.0073(6) 0.0053(6) 0.0047(6)
C11 0.0135(7) 0.0150(8) 0.0171(8) 0.0032(6) 0.0081(6) 0.0019(6)
C12 0.0121(7) 0.0184(8) 0.0163(8) 0.0063(7) 0.0021(6) 0.0035(6)

loop_
_atom_type_symbol
_atom_type_description
_atom_type_scat_dispersion_real
_atom_type_scat_dispersion_imag
_atom_type_scat_source
C C 0.0033 0.0016 'International Tables Vol C Tables 4.2.6.8 and 6.1.1.4'
H H 0.0000 0.0000 'International Tables Vol C Tables 4.2.6.8 and 6.1.1.4'
Cl Cl 0.1484 0.1585 'International Tables Vol C Tables 4.2.6.8 and 6.1.1.4'
Rh Rh -1.1178 0.9187 'International Tables Vol C Tables 4.2.6.8 and 6.1.1.4'

loop_
_geom_angle_atom_site_label_1
_geom_angle_atom_site_label_2
_geom_angle_atom_site_label_3
_geom_angle
_geom_angle_site_symmetry_3
Cl1 Rh1 Cl1 82.992(13) 2
Cl2 Rh1 Cl1 91.619(14) 2
Cl2 Rh1 Cl1 90.090(13) .
C1 Rh1 Cl1 160.02(4) 2
C1 Rh1 Cl1 108.50(4) .
C1 Rh1 Cl2 104.34(4) .
C1 Rh1 C2 39.80(6) .
C1 Rh1 C3 66.48(6) .
C1 Rh1 C4 66.54(6) .
C1 Rh1 C5 39.63(6) .
C2 Rh1 Cl1 92.27(4) .
C2 Rh1 Cl1 126.10(4) 2
C2 Rh1 Cl2 142.21(4) .
C2 Rh1 C5 65.58(6) .
C3 Rh1 Cl1 94.27(4) 2
C3 Rh1 Cl1 112.10(4) .
C3 Rh1 Cl2 157.56(4) .
C3 Rh1 C2 38.79(6) .
C3 Rh1 C5 65.58(6) .
C4 Rh1 Cl1 151.59(4) .
C4 Rh1 Cl1 95.45(4) 2
C4 Rh1 Cl2 118.32(4) .
C4 Rh1 C2 65.70(6) .
C4 Rh1 C3 39.55(6) .
C4 Rh1 C5 38.88(6) .
C5 Rh1 Cl1 128.74(4) 2
C5 Rh1 Cl1 147.75(4) .
C5 Rh1 Cl2 94.03(4) .
Rh1 Cl1 Rh1 97.008(13) 2
C2 C1 Rh1 71.06(9) .
C2 C1 C6 128.93(14) .
C5 C1 Rh1 71.39(9) .
C5 C1 C2 106.73(13) .
C5 C1 C6 123.88(14) .
C6 C1 Rh1 128.63(11) .
C1 C2 Rh1 69.14(9) .
C1 C2 C9 128.44(15) .
C3 C2 Rh1 70.54(9) .
C3 C2 C1 108.67(13) .
C3 C2 C9 122.87(15) .
C9 C2 Rh1 127.46(11) .
C2 C3 Rh1 70.67(9) .
C2 C3 C4 107.97(14) .
C2 C3 C10 126.05(14) .
C4 C3 Rh1 70.06(9) .
C4 C3 C10 125.90(14) .
C10 C3 Rh1 127.40(11) .
C3 C4 Rh1 70.39(8) .
C3 C4 C11 124.91(14) .
C5 C4 Rh1 71.04(9) .
C5 C4 C3 107.89(13) .
C5 C4 C11 127.11(14) .
C11 C4 Rh1 126.79(11) .
C1 C5 Rh1 68.98(8) .
C1 C5 C12 126.34(15) .
C4 C5 Rh1 70.08(9) .
C4 C5 C1 108.62(13) .
C4 C5 C12 125.03(14) .
C12 C5 Rh1 127.74(11) .
C1 C6 H6 106.5 .
C1 C6 C7 109.26(14) .
C1 C6 C8 114.82(14) .
C7 C6 H6 106.5 .
C8 C6 H6 106.5 .
C8 C6 C7 112.65(15) .
C6 C7 H7A 109.5 .
C6 C7 H7B 109.5 .
C6 C7 H7C 109.5 .
H7A C7 H7B 109.5 .
H7A C7 H7C 109.5 .
H7B C7 H7C 109.5 .
C6 C8 H8A 109.5 .
C6 C8 H8B 109.5 .
C6 C8 H8C 109.5 .
H8A C8 H8B 109.5 .
H8A C8 H8C 109.5 .
H8B C8 H8C 109.5 .
C2 C9 H9A 109.5 .
C2 C9 H9B 109.5 .
C2 C9 H9C 109.5 .
H9A C9 H9B 109.5 .
H9A C9 H9C 109.5 .
H9B C9 H9C 109.5 .
C3 C10 H10A 109.5 .
C3 C10 H10B 109.5 .
C3 C10 H10C 109.5 .
H10A C10 H10B 109.5 .
H10A C10 H10C 109.5 .
H10B C10 H10C 109.5 .
C4 C11 H11A 109.5 .
C4 C11 H11B 109.5 .
C4 C11 H11C 109.5 .
H11A C11 H11B 109.5 .
H11A C11 H11C 109.5 .
H11B C11 H11C 109.5 .
C5 C12 H12A 109.5 .
C5 C12 H12B 109.5 .
C5 C12 H12C 109.5 .
H12A C12 H12B 109.5 .
H12A C12 H12C 109.5 .
H12B C12 H12C 109.5 .

loop_
_geom_bond_atom_site_label_1
_geom_bond_atom_site_label_2
_geom_bond_distance
_geom_bond_site_symmetry_2
Rh1 Cl1 2.4467(4) .
Rh1 Cl1 2.4623(4) 2
Rh1 Cl2 2.3999(4) .
Rh1 C1 2.1223(15) .
Rh1 C2 2.1481(15) .
Rh1 C3 2.1464(15) .
Rh1 C4 2.1420(15) .
Rh1 C5 2.1547(15) .
Cl1 Rh1 2.4623(4) 2
C1 C2 1.454(2) .
C1 C5 1.450(2) .
C1 C6 1.508(2) .
C2 C3 1.426(2) .
C2 C9 1.498(2) .
C3 C4 1.451(2) .
C3 C10 1.490(2) .
C4 C5 1.430(2) .
C4 C11 1.491(2) .
C5 C12 1.492(2) .
C6 H6 1.0000 .
C6 C7 1.526(2) .
C6 C8 1.523(2) .
C7 H7A 0.9800 .
C7 H7B 0.9800 .
C7 H7C 0.9800 .
C8 H8A 0.9800 .
C8 H8B 0.9800 .
C8 H8C 0.9800 .
C9 H9A 0.9800 .
C9 H9B 0.9800 .
C9 H9C 0.9800 .
C10 H10A 0.9800 .
C10 H10B 0.9800 .
C10 H10C 0.9800 .
C11 H11A 0.9800 .
C11 H11B 0.9800 .
C11 H11C 0.9800 .
C12 H12A 0.9800 .
C12 H12B 0.9800 .
C12 H12C 0.9800 .

loop_
_geom_torsion_atom_site_label_1
_geom_torsion_atom_site_label_2
_geom_torsion_atom_site_label_3
_geom_torsion_atom_site_label_4
_geom_torsion
Rh1 C1 C2 C3 -59.66(11)
Rh1 C1 C2 C9 121.91(17)
Rh1 C1 C5 C4 59.03(11)
Rh1 C1 C5 C12 -122.10(16)
Rh1 C1 C6 C7 -165.71(13)
Rh1 C1 C6 C8 -38.0(2)
Rh1 C2 C3 C4 -60.41(10)
Rh1 C2 C3 C10 122.74(16)
Rh1 C3 C4 C5 -61.48(11)
Rh1 C3 C4 C11 121.77(15)
Rh1 C4 C5 C1 -58.35(11)
Rh1 C4 C5 C12 122.76(16)
C1 C2 C3 Rh1 58.80(11)
C1 C2 C3 C4 -1.61(17)
C1 C2 C3 C10 -178.46(15)
C2 C1 C5 Rh1 -62.69(10)
C2 C1 C5 C4 -3.66(17)
C2 C1 C5 C12 175.21(15)
C2 C1 C6 C7 -69.3(2)
C2 C1 C6 C8 58.4(2)
C2 C3 C4 Rh1 60.80(11)
C2 C3 C4 C5 -0.68(17)
C2 C3 C4 C11 -177.43(15)
C3 C4 C5 Rh1 61.06(10)
C3 C4 C5 C1 2.71(17)
C3 C4 C5 C12 -176.18(15)
C5 C1 C2 Rh1 62.90(10)
C5 C1 C2 C3 3.24(17)
C5 C1 C2 C9 -175.19(16)
C5 C1 C6 C7 101.75(19)
C5 C1 C6 C8 -130.58(17)
C6 C1 C2 Rh1 -124.84(17)
C6 C1 C2 C3 175.50(15)
C6 C1 C2 C9 -2.9(3)
C6 C1 C5 Rh1 124.56(15)
C6 C1 C5 C4 -176.41(14)
C6 C1 C5 C12 2.5(3)
C9 C2 C3 Rh1 -122.66(15)
C9 C2 C3 C4 176.93(14)
C9 C2 C3 C10 0.1(2)
C10 C3 C4 Rh1 -122.34(16)
C10 C3 C4 C5 176.18(15)
C10 C3 C4 C11 -0.6(3)
C11 C4 C5 Rh1 -122.28(16)
C11 C4 C5 C1 179.37(15)
C11 C4 C5 C12 0.5(3)
